data_7220802
loop_
_publ_author_name
'Zhang, He'
'Lv, Jing-Hua'
'Yu, Kai'
'Wang, Chun-Mei'
'Wang, Chun-Xiao'
'Wang, Lu'
'Zhou, Bai-Bin'

_publ_section_title
;
 1,4-Bis(imidazole)butane ligand and strontium(ii) directed 1-D chains
 based on basket-type molybdophosphates and transition metal (TM) linkers
;
_journal_issue 32
_journal_name_full CrystEngComm
_journal_page_first 6110
_journal_paper_doi 10.1039/C5CE00820D
_journal_volume 17
_journal_year 2015
_chemical_formula_moiety 'C30 H66 Mo18 N12 O82 P6 Sr Zn '
_chemical_formula_sum 'C30 H66 Mo18 N12 O82 P6 Sr Zn'
_chemical_formula_weight 3972.70
_chemical_name_systematic
; 
 ? 
;
_space_group_IT_number 14
_symmetry_cell_setting monoclinic
_symmetry_space_group_name_Hall '-P 2ybc'
_symmetry_space_group_name_H-M 'P 1 21/c 1'
_atom_sites_solution_hydrogens geom
_atom_sites_solution_primary direct
_atom_sites_solution_secondary difmap
_audit_block_doi 10.5517/cc14mx9z
_audit_creation_method SHELXL-97
_audit_update_record
;
2015-04-27 deposited with the CCDC.
2015-06-18 downloaded from the CCDC.
;
_cell_angle_alpha 90.00
_cell_angle_beta 97.682(8)
_cell_angle_gamma 90.00
_cell_formula_units_Z 4
_cell_length_a 22.948(12)
_cell_length_b 13.853(7)
_cell_length_c 30.672(15)
_cell_measurement_reflns_used 7897
_cell_measurement_temperature 298(2)
_cell_measurement_theta_max 27.25
_cell_measurement_theta_min 2.34
_cell_volume 9663(8)
_computing_cell_refinement 'Bruker SMART'
_computing_data_collection 'Bruker SMART'
_computing_data_reduction 'Bruker SAINT'
_computing_molecular_graphics 'Bruker SHELXTL'
_computing_publication_material 'Bruker SHELXTL'
_computing_structure_refinement 'SHELXL-97 (Sheldrick, 1997)'
_computing_structure_solution 'SHELXS-97 (Sheldrick, 1990)'
_diffrn_ambient_temperature 298(2)
_diffrn_measured_fraction_theta_full 0.989
_diffrn_measured_fraction_theta_max 0.989
_diffrn_measurement_device_type 'CCD area detector'
_diffrn_measurement_method 'phi and omega scans'
_diffrn_radiation_monochromator graphite
_diffrn_radiation_source 'fine-focus sealed tube'
_diffrn_radiation_type MoK\a
_diffrn_radiation_wavelength 0.71073
_diffrn_reflns_av_R_equivalents 0.0462
_diffrn_reflns_av_sigmaI/netI 0.0595
_diffrn_reflns_limit_h_max 27
_diffrn_reflns_limit_h_min -22
_diffrn_reflns_limit_k_max 16
_diffrn_reflns_limit_k_min -16
_diffrn_reflns_limit_l_max 29
_diffrn_reflns_limit_l_min -36
_diffrn_reflns_number 42973
_diffrn_reflns_theta_full 25.00
_diffrn_reflns_theta_max 25.00
_diffrn_reflns_theta_min 1.79
_exptl_absorpt_coefficient_mu 3.262
_exptl_absorpt_correction_T_max 0.4159
_exptl_absorpt_correction_T_min 0.3324
_exptl_absorpt_correction_type multi-scan
_exptl_crystal_colour blue
_exptl_crystal_density_diffrn 2.731
_exptl_crystal_density_meas 0
_exptl_crystal_density_method 'not measured'
_exptl_crystal_description block
_exptl_crystal_F_000 7600.0
_exptl_crystal_size_max 0.24
_exptl_crystal_size_mid 0.22
_exptl_crystal_size_min 0.20
_refine_diff_density_max 1.472
_refine_diff_density_min -1.281
_refine_diff_density_rms 0.255
_refine_ls_extinction_coef 0.000022(9)
_refine_ls_extinction_expression Fc^*^=kFc[1+0.001xFc^2^\l^3^/sin(2\q)]^-1/4^
_refine_ls_extinction_method SHELXL
_refine_ls_goodness_of_fit_ref 1.044
_refine_ls_hydrogen_treatment constr
_refine_ls_matrix_type full
_refine_ls_number_parameters 1352
_refine_ls_number_reflns 16340
_refine_ls_number_restraints 1398
_refine_ls_restrained_S_all 1.024
_refine_ls_R_factor_all 0.0653
_refine_ls_R_factor_gt 0.0460
_refine_ls_shift/su_max 0.001
_refine_ls_shift/su_mean 0.000
_refine_ls_structure_factor_coef Fsqd
_refine_ls_weighting_details 'calc w=1/[\s^2^(Fo^2^)+(0.0575P)^2^+24.8130P] where P=(Fo^2^+2Fc^2^)/3'
_refine_ls_weighting_scheme calc
_refine_ls_wR_factor_gt 0.0959
_refine_ls_wR_factor_ref 0.1109
_reflns_number_gt 12515
_reflns_number_total 16740
_reflns_threshold_expression >2sigma(I)
_cod_data_source_file c5ce00820d2.cif
_cod_data_source_block test_0m
_cod_depositor_comments
;
The following automatic conversions were performed:

'_symmetry_cell_setting' value 'Monoclinic' changed to 'monoclinic'
according to
/usr/data/users/saulius/crontab/automatic-downloads/rss-feeds/RSC/lib/dictionaries/cif_core.dic
dictionary named 'cif_core.dic' version 2.4.2 from 2011-04-26.

Automatic conversion script
Id: cif_fix_values 3271 2015-04-21 07:52:19Z andrius 

 Adding full bibliography for 7220800--7220804.cif.
;
_cod_original_sg_symbol_H-M P2(1)/c
_cod_database_code 7220802

loop_
_symmetry_equiv_pos_as_xyz
'x, y, z'
'-x, y+1/2, -z+1/2'
'-x, -y, -z'
'x, -y-1/2, z-1/2'

loop_
_atom_site_label
_atom_site_type_symbol
_atom_site_fract_x
_atom_site_fract_y
_atom_site_fract_z
_atom_site_U_iso_or_equiv
_atom_site_adp_type
_atom_site_occupancy
_atom_site_symmetry_multiplicity
_atom_site_calc_flag
_atom_site_refinement_flags
O7W O -0.0083(10) 0.6722(18) 0.5301(8) 0.328(12) Uani 1 1 d U
H7WA H -0.0155 0.6955 0.5545 0.394 Uiso 1 1 d R
H7WB H 0.0261 0.6762 0.5230 0.394 Uiso 1 1 d R
O6W O 0.1119(9) 0.3025(15) 0.4584(7) 0.277(10) Uani 1 1 d U
H6WA H 0.0858 0.2829 0.4381 0.333 Uiso 1 1 d R
H6WB H 0.1027 0.3157 0.4837 0.333 Uiso 1 1 d R
O5W O 0.9794(8) 0.2750(12) 0.0344(6) 0.228(7) Uani 1 1 d U
H5WA H 0.9586 0.2627 0.0100 0.274 Uiso 1 1 d R
H5WB H 1.0166 0.2776 0.0359 0.274 Uiso 1 1 d R
O4W O 0.9335(5) 0.2766(8) 0.3987(3) 0.118(4) Uani 1 1 d U
H4WA H 0.9461 0.2410 0.3794 0.141 Uiso 1 1 d R
H4WB H 0.9551 0.2873 0.4229 0.141 Uiso 1 1 d R
O3W O 0.8284(4) 0.7601(8) 0.4675(3) 0.106(3) Uani 1 1 d U
H3WA H 0.8213 0.8158 0.4564 0.128 Uiso 1 1 d R
H3WB H 0.8485 0.7544 0.4927 0.128 Uiso 1 1 d R
Mo1 Mo 0.73920(3) 0.41830(5) 0.370496(19) 0.01731(15) Uani 1 1 d U
Mo2 Mo 0.86924(3) 0.54325(5) 0.369118(19) 0.01879(16) Uani 1 1 d U
Mo3 Mo 0.91114(3) 0.39629(5) 0.277510(19) 0.01763(15) Uani 1 1 d U
Mo4 Mo 0.72725(3) 0.33688(5) 0.035964(19) 0.01910(16) Uani 1 1 d U
Mo5 Mo 0.75908(3) 0.73747(5) 0.12510(2) 0.01779(15) Uani 1 1 d U
Mo6 Mo 0.76533(3) 0.76534(5) 0.247567(19) 0.01585(15) Uani 1 1 d U
Mo7 Mo 0.74042(3) 0.67359(5) 0.357285(19) 0.01717(15) Uani 1 1 d U
Mo8 Mo 0.59706(3) 0.46263(5) 0.01677(2) 0.02089(16) Uani 1 1 d U
Mo9 Mo 0.53201(3) 0.52355(5) 0.242064(19) 0.01541(15) Uani 1 1 d U
Mo10 Mo 0.76062(3) 0.24457(5) 0.150289(19) 0.01638(15) Uani 1 1 d U
Mo11 Mo 0.91182(3) 0.63937(5) 0.26491(2) 0.01791(15) Uani 1 1 d U
Mo12 Mo 0.76464(3) 0.27558(5) 0.272423(19) 0.01528(15) Uani 1 1 d U
Mo13 Mo 0.85693(3) 0.46632(5) 0.04378(2) 0.02198(17) Uani 1 1 d U
Mo14 Mo 0.72633(3) 0.59085(5) 0.023840(19) 0.02003(16) Uani 1 1 d U
Mo15 Mo 0.61138(3) 0.55026(5) 0.357232(19) 0.01942(16) Uani 1 1 d U
Mo16 Mo 0.52147(3) 0.48822(5) 0.11807(2) 0.01846(15) Uani 1 1 d U
Mo17 Mo 0.90616(3) 0.36824(5) 0.15452(2) 0.01912(16) Uani 1 1 d U
Mo18 Mo 0.90536(3) 0.61377(5) 0.14180(2) 0.02013(16) Uani 1 1 d U
Sr1 Sr 0.66593(3) 0.50618(6) 0.19100(2) 0.01644(16) Uani 1 1 d U
Zn1 Zn 0.50103(4) 0.77675(7) 0.23852(3) 0.0212(2) Uani 1 1 d U
P1 P 0.77754(8) 0.52189(15) 0.26927(6) 0.0145(4) Uani 1 1 d U
P2 P 0.77165(8) 0.48943(15) 0.13039(6) 0.0140(4) Uani 1 1 d U
P3 P 0.62894(8) 0.35503(15) 0.28612(6) 0.0155(4) Uani 1 1 d U
P4 P 0.63126(8) 0.70015(15) 0.26870(6) 0.0153(4) Uani 1 1 d U
P5 P 0.62342(8) 0.65660(16) 0.09129(6) 0.0185(4) Uani 1 1 d U
P6 P 0.62496(8) 0.31106(15) 0.10838(6) 0.0175(4) Uani 1 1 d U
O1 O 0.5394(2) 0.5048(4) 0.18206(15) 0.0206(12) Uani 1 1 d U
O2 O 0.9146(2) 0.6256(4) 0.20441(15) 0.0220(12) Uani 1 1 d U
O3 O 0.9163(2) 0.3834(4) 0.21667(15) 0.0226(12) Uani 1 1 d U
O4 O 0.7569(2) 0.2530(4) 0.21120(15) 0.0203(12) Uani 1 1 d U
O5 O 0.8397(2) 0.6976(4) 0.13503(16) 0.0235(12) Uani 1 1 d U
O6 O 0.8099(2) 0.4583(4) 0.39953(15) 0.0220(12) Uani 1 1 d U
O7 O 0.9524(2) 0.5197(4) 0.28000(15) 0.0198(12) Uani 1 1 d U
O8 O 0.7451(2) 0.6070(4) 0.24480(14) 0.0163(11) Uani 1 1 d U
O9 O 0.8446(2) 0.7228(4) 0.25415(15) 0.0203(11) Uani 1 1 d U
O10 O 0.5984(2) 0.5977(4) 0.12691(15) 0.0208(12) Uani 1 1 d U
O11 O 0.5472(2) 0.4739(4) 0.05989(15) 0.0237(12) Uani 1 1 d U
O12 O 0.5596(2) 0.5410(4) 0.30615(15) 0.0206(12) Uani 1 1 d U
O13 O 0.6087(2) 0.4225(4) 0.24648(15) 0.0178(11) Uani 1 1 d U
O14 O 0.6701(2) 0.2457(4) 0.13568(16) 0.0222(12) Uani 1 1 d U
O15 O 0.7408(2) 0.4040(4) 0.14963(14) 0.0173(11) Uani 1 1 d U
O16 O 0.5800(2) 0.7621(4) 0.27982(15) 0.0204(12) Uani 1 1 d U
O17 O 0.8931(2) 0.6310(4) 0.33168(16) 0.0238(12) Uani 1 1 d U
O18 O 0.7679(2) 0.4778(4) 0.07850(14) 0.0189(12) Uani 1 1 d U
O19 O 0.6086(2) 0.6195(4) 0.23556(15) 0.0182(11) Uani 1 1 d U
O20 O 0.8423(2) 0.5166(4) 0.26027(15) 0.0181(11) Uani 1 1 d U
O21 O 0.7783(2) 0.5346(4) 0.32099(14) 0.0166(11) Uani 1 1 d U
O22 O 0.9480(2) 0.4889(4) 0.14699(16) 0.0224(12) Uani 1 1 d U
O23 O 0.6511(2) 0.3607(4) 0.06917(15) 0.0193(11) Uani 1 1 d U
O24 O 0.8812(2) 0.3779(4) 0.08559(15) 0.0243(12) Uani 1 1 d U
O25 O 0.7661(2) 0.7431(4) 0.31443(15) 0.0213(12) Uani 1 1 d U
O26 O 0.4860(2) 0.4282(4) 0.25130(15) 0.0208(12) Uani 1 1 d U
O27 O 0.8447(2) 0.3123(4) 0.27428(15) 0.0197(11) Uani 1 1 d U
O28 O 0.6738(2) 0.2799(4) 0.27190(15) 0.0206(11) Uani 1 1 d U
O29 O 0.6763(2) 0.7647(4) 0.24879(16) 0.0206(12) Uani 1 1 d U
O30 O 0.6603(2) 0.4213(4) 0.32429(14) 0.0180(11) Uani 1 1 d U
O31 O 0.6676(2) 0.7325(4) 0.11127(16) 0.0231(12) Uani 1 1 d U
O32 O 0.7563(2) 0.7592(4) 0.18603(16) 0.0201(12) Uani 1 1 d U
O33 O 0.6997(2) 0.5516(4) 0.37908(15) 0.0200(12) Uani 1 1 d U
O34 O 0.7717(2) 0.1603(4) 0.29017(16) 0.0242(12) Uani 1 1 d U
O35 O 0.4853(2) 0.6232(4) 0.23817(15) 0.0198(11) Uani 1 1 d U
O36 O 0.6026(2) 0.3895(4) 0.13713(15) 0.0206(12) Uani 1 1 d U
O37 O 0.7540(2) 0.6828(4) 0.06240(15) 0.0226(12) Uani 1 1 d U
O38 O 0.5749(2) 0.2401(4) 0.08955(17) 0.0289(13) Uani 1 1 d U
O39 O 0.7561(2) 0.2677(4) 0.08352(16) 0.0237(12) Uani 1 1 d U
O40 O 0.7120(2) 0.3542(4) 0.41015(16) 0.0294(13) Uani 1 1 d U
O41 O 0.7445(2) 0.4291(4) 0.25391(14) 0.0169(11) Uani 1 1 d U
O42 O 0.7948(2) 0.5521(4) 0.00503(16) 0.0263(13) Uani 1 1 d U
O43 O 0.7403(2) 0.5823(4) 0.14078(14) 0.0168(11) Uani 1 1 d U
O44 O 0.8924(2) 0.4377(4) 0.34123(15) 0.0245(12) Uani 1 1 d U
O45 O 0.4668(2) 0.7745(4) 0.30237(16) 0.0283(13) Uani 1 1 d U
H45A H 0.4558 0.7216 0.3127 0.034 Uiso 1 1 d R
H45B H 0.4646 0.8267 0.3167 0.034 Uiso 1 1 d R
O46 O 0.8404(2) 0.2849(4) 0.15607(15) 0.0219(12) Uani 1 1 d U
O47 O 0.4716(2) 0.5794(4) 0.10667(16) 0.0288(13) Uani 1 1 d U
O48 O 0.5768(2) 0.3013(4) 0.30058(15) 0.0221(12) Uani 1 1 d U
O49 O 0.9592(2) 0.2873(4) 0.14762(16) 0.0271(13) Uani 1 1 d U
O50 O 0.7648(2) 0.3294(4) 0.33492(14) 0.0192(11) Uani 1 1 d U
O51 O 0.6851(2) 0.4597(4) 0.00894(15) 0.0223(12) Uani 1 1 d U
O52 O 0.8108(2) 0.6453(4) 0.39038(15) 0.0222(12) Uani 1 1 d U
O53 O 0.9599(2) 0.6878(4) 0.12954(17) 0.0304(14) Uani 1 1 d U
O54 O 0.7756(2) 0.8864(4) 0.25508(16) 0.0254(12) Uani 1 1 d U
O55 O 0.4785(2) 0.3868(4) 0.11825(16) 0.0272(13) Uani 1 1 d U
O56 O 0.9657(2) 0.7216(4) 0.27762(17) 0.0284(13) Uani 1 1 d U
O57 O 0.9661(2) 0.3215(4) 0.29939(16) 0.0255(13) Uani 1 1 d U
O58 O 0.8378(2) 0.4925(4) 0.14924(15) 0.0193(11) Uani 1 1 d U
O59 O 0.7691(2) 0.1234(4) 0.14509(16) 0.0276(13) Uani 1 1 d U
O60 O 0.6510(2) 0.5864(4) 0.05919(15) 0.0217(12) Uani 1 1 d U
O61 O 0.6935(2) 0.6534(4) -0.02050(16) 0.0281(13) Uani 1 1 d U
O62 O 0.8824(2) 0.5709(4) 0.07579(15) 0.0255(13) Uani 1 1 d U
O63 O 0.7949(2) 0.3656(4) 0.01405(15) 0.0249(13) Uani 1 1 d U
O64 O 0.6627(2) 0.6496(4) 0.31216(14) 0.0195(11) Uani 1 1 d U
O65 O 0.5724(2) 0.7115(4) 0.06084(16) 0.0283(13) Uani 1 1 d U
O66 O 0.7127(2) 0.7566(4) 0.38948(16) 0.0259(13) Uani 1 1 d U
O67 O 0.5885(2) 0.4631(4) 0.39114(17) 0.0313(14) Uani 1 1 d U
O68 O 0.9183(2) 0.5528(4) 0.41615(17) 0.0309(14) Uani 1 1 d U
O69 O 0.5772(2) 0.5534(4) -0.02027(16) 0.0303(14) Uani 1 1 d U
O70 O 0.7652(2) 0.8533(4) 0.10924(16) 0.0278(13) Uani 1 1 d U
O71 O 0.6960(2) 0.2536(4) -0.00039(16) 0.0278(13) Uani 1 1 d U
O72 O 0.5742(2) 0.3601(4) -0.01155(16) 0.0313(14) Uani 1 1 d U
O73 O 0.9051(2) 0.4541(5) 0.00599(17) 0.0363(15) Uani 1 1 d U
O74 O 0.5382(2) 0.7627(5) 0.17905(18) 0.0367(15) Uani 1 1 d U
H74A H 0.5574 0.7123 0.1743 0.044 Uiso 1 1 d R
H74B H 0.5338 0.8076 0.1600 0.044 Uiso 1 1 d R
O75 O 0.5921(2) 0.6557(4) 0.38104(17) 0.0328(14) Uani 1 1 d U
N1 N 0.0446(3) 0.5099(6) 0.2129(2) 0.0380(17) Uani 1 1 d U
H1 H 0.0187 0.4991 0.1905 0.046 Uiso 1 1 calc R
N2 N 0.3436(3) 0.5442(5) 0.1287(2) 0.0325(16) Uani 1 1 d U
N3 N 0.1035(3) 0.4857(6) 0.2730(2) 0.0335(17) Uani 1 1 d U
N4 N 0.6413(3) 0.3933(6) 0.7134(2) 0.0437(19) Uani 1 1 d U
H4 H 0.6421 0.3446 0.7309 0.052 Uiso 1 1 calc R
N5 N 0.6110(3) 0.4941(6) 0.6614(2) 0.0377(18) Uani 1 1 d U
C1 C 0.1545(5) 0.5673(9) 0.1103(4) 0.060(2) Uani 1 1 d U
H1A H 0.1566 0.6022 0.1379 0.072 Uiso 1 1 calc R
H1B H 0.1353 0.6086 0.0872 0.072 Uiso 1 1 calc R
C2 C 0.0625(4) 0.4471(8) 0.2442(3) 0.0402(18) Uani 1 1 d U
H2 H 0.0482 0.3846 0.2456 0.048 Uiso 1 1 calc R
N6 N 0.3724(3) 0.4124(6) 0.1615(2) 0.0417(19) Uani 1 1 d U
H6 H 0.3827 0.3531 0.1657 0.050 Uiso 1 1 calc R
C3 C 0.5979(5) 0.4133(8) 0.6810(3) 0.051(2) Uani 1 1 d U
H3 H 0.5641 0.3765 0.6735 0.061 Uiso 1 1 calc R
C4 C 0.2535(4) 0.6335(8) 0.0996(3) 0.0452(19) Uani 1 1 d U
H4A H 0.2525 0.6699 0.1265 0.054 Uiso 1 1 calc R
H4B H 0.2366 0.6738 0.0753 0.054 Uiso 1 1 calc R
C5 C 0.2155(4) 0.5441(8) 0.1011(3) 0.0481(18) Uani 1 1 d U
H5A H 0.2131 0.5108 0.0731 0.058 Uiso 1 1 calc R
H5B H 0.2339 0.5009 0.1237 0.058 Uiso 1 1 calc R
C6 C 0.1109(4) 0.5815(8) 0.2597(3) 0.052(2) Uani 1 1 d U
H6A H 0.1366 0.6267 0.2741 0.063 Uiso 1 1 calc R
C7 C 0.6835(5) 0.4614(8) 0.7145(3) 0.050(2) Uani 1 1 d U
H7 H 0.7184 0.4640 0.7338 0.061 Uiso 1 1 calc R
C8 C 0.3534(4) 0.5631(8) 0.1737(3) 0.0456(19) Uani 1 1 d U
H8 H 0.3487 0.6220 0.1873 0.055 Uiso 1 1 calc R
C9 C 0.1332(4) 0.4394(8) 0.3142(3) 0.0492(19) Uani 1 1 d U
H9A H 0.1714 0.4689 0.3224 0.059 Uiso 1 1 calc R
H9B H 0.1392 0.3714 0.3088 0.059 Uiso 1 1 calc R
C10 C 0.3181(4) 0.6129(8) 0.0944(3) 0.0456(19) Uani 1 1 d U
H10A H 0.3204 0.5858 0.0655 0.055 Uiso 1 1 calc R
H10B H 0.3403 0.6726 0.0969 0.055 Uiso 1 1 calc R
C11 C 0.3555(4) 0.4522(8) 0.1222(3) 0.0423(18) Uani 1 1 d U
H11 H 0.3525 0.4210 0.0951 0.051 Uiso 1 1 calc R
C12 C 0.0742(4) 0.5960(8) 0.2222(3) 0.048(2) Uani 1 1 d U
H12 H 0.0696 0.6527 0.2058 0.057 Uiso 1 1 calc R
C13 C 0.6655(5) 0.5253(9) 0.6820(3) 0.056(2) Uani 1 1 d U
H13 H 0.6858 0.5798 0.6748 0.067 Uiso 1 1 calc R
C14 C 0.3709(4) 0.4791(8) 0.1938(3) 0.045(2) Uani 1 1 d U
H14 H 0.3802 0.4689 0.2239 0.054 Uiso 1 1 calc R
C15 C 0.5784(5) 0.5346(9) 0.6206(4) 0.065(2) Uani 1 1 d U
H15A H 0.5765 0.6043 0.6230 0.078 Uiso 1 1 calc R
H15B H 0.5385 0.5097 0.6165 0.078 Uiso 1 1 calc R
N7 N 0.0883(5) 0.5822(9) 0.4438(3) 0.084(3) Uani 1 1 d U
C16 C 0.0822(5) 0.5539(9) 0.3611(4) 0.069(2) Uani 1 1 d U
H16A H 0.0585 0.5801 0.3353 0.083 Uiso 1 1 calc R
H16B H 0.1186 0.5903 0.3657 0.083 Uiso 1 1 calc R
C17 C 0.0743(5) 0.4518(9) 0.0837(4) 0.061(2) Uani 1 1 d U
H17 H 0.0576 0.4880 0.0597 0.073 Uiso 1 1 calc R
C18 C 0.0963(5) 0.4503(9) 0.3523(3) 0.059(2) Uani 1 1 d U
H18A H 0.0599 0.4146 0.3453 0.071 Uiso 1 1 calc R
H18B H 0.1177 0.4224 0.3787 0.071 Uiso 1 1 calc R
C19 C 0.1323(5) 0.4075(9) 0.1438(4) 0.061(2) Uani 1 1 d U
H19 H 0.1619 0.4074 0.1677 0.073 Uiso 1 1 calc R
C20 C 0.6103(6) 0.5062(10) 0.5805(4) 0.078(2) Uani 1 1 d U
H20A H 0.6448 0.5468 0.5807 0.093 Uiso 1 1 calc R
H20B H 0.6238 0.4400 0.5845 0.093 Uiso 1 1 calc R
N8 N 0.6587(6) 0.5274(9) 0.4965(4) 0.088(3) Uani 1 1 d U
N9 N 0.0923(4) 0.3373(8) 0.1319(3) 0.076(2) Uani 1 1 d U
H9 H 0.0895 0.2839 0.1458 0.091 Uiso 1 1 calc R
C21 C 0.0569(5) 0.3647(9) 0.0944(4) 0.063(2) Uani 1 1 d U
H21 H 0.0264 0.3289 0.0793 0.075 Uiso 1 1 calc R
C22 C 0.1249(6) 0.5659(11) 0.5115(4) 0.081(3) Uani 1 1 d U
H22 H 0.1339 0.5397 0.5395 0.097 Uiso 1 1 calc R
C23 C 0.0495(6) 0.5691(10) 0.4009(4) 0.077(2) Uani 1 1 d U
H23A H 0.0246 0.6256 0.3956 0.092 Uiso 1 1 calc R
H23B H 0.0242 0.5139 0.4034 0.092 Uiso 1 1 calc R
N10 N 0.7236(7) 0.6330(10) 0.4873(4) 0.101(3) Uani 1 1 d U
H10 H 0.7393 0.6866 0.4808 0.121 Uiso 1 1 calc R
C24 C 0.1306(6) 0.6544(11) 0.4520(4) 0.079(3) Uani 1 1 d U
H24 H 0.1414 0.6999 0.4322 0.094 Uiso 1 1 calc R
N11 N 0.1196(4) 0.4789(7) 0.1129(3) 0.054(2) Uani 1 1 d U
C25 C 0.0837(6) 0.5354(11) 0.4809(4) 0.084(3) Uani 1 1 d U
H25 H 0.0557 0.4886 0.4847 0.101 Uiso 1 1 calc R
N12 N 0.1528(6) 0.6438(12) 0.4950(5) 0.131(4) Uani 1 1 d U
H12A H 0.1794 0.6793 0.5095 0.157 Uiso 1 1 calc R
C26 C 0.6693(8) 0.6219(14) 0.4819(5) 0.105(3) Uani 1 1 d U
H26 H 0.6412 0.6669 0.4705 0.126 Uiso 1 1 calc R
C27 C 0.7133(8) 0.4946(13) 0.5100(5) 0.104(3) Uani 1 1 d U
H27 H 0.7210 0.4340 0.5225 0.125 Uiso 1 1 calc R
C28 C 0.6030(7) 0.4833(12) 0.4994(5) 0.102(3) Uani 1 1 d U
H28A H 0.6082 0.4138 0.5006 0.123 Uiso 1 1 calc R
H28B H 0.5766 0.4981 0.4728 0.123 Uiso 1 1 calc R
C29 C 0.5752(7) 0.5143(12) 0.5377(5) 0.097(3) Uani 1 1 d U
H29A H 0.5634 0.5812 0.5333 0.117 Uiso 1 1 calc R
H29B H 0.5397 0.4766 0.5382 0.117 Uiso 1 1 calc R
C30 C 0.7564(9) 0.5595(14) 0.5035(5) 0.115(3) Uani 1 1 d U
H30 H 0.7971 0.5535 0.5089 0.138 Uiso 1 1 calc R
O1W O 0.4713(3) 0.7818(6) 0.0918(3) 0.068(2) Uani 1 1 d U
H1WA H 0.4873 0.8213 0.0759 0.081 Uiso 1 1 d R
H1WB H 0.4347 0.7702 0.0864 0.081 Uiso 1 1 d R
O2W O 0.4703(3) 0.2545(6) 0.0429(2) 0.073(2) Uani 1 1 d U
H2WA H 0.4535 0.3000 0.0275 0.087 Uiso 1 1 d R
H2WB H 0.4669 0.1966 0.0337 0.087 Uiso 1 1 d R

loop_
_atom_site_aniso_label
_atom_site_aniso_U_11
_atom_site_aniso_U_22
_atom_site_aniso_U_33
_atom_site_aniso_U_23
_atom_site_aniso_U_13
_atom_site_aniso_U_12
O7W 0.329(13) 0.329(13) 0.324(13) 0.000(7) 0.038(7) -0.003(7)
O6W 0.282(11) 0.273(11) 0.274(11) -0.009(7) 0.027(7) 0.007(7)
O5W 0.224(9) 0.224(9) 0.236(9) 0.004(6) 0.027(6) 0.004(6)
O4W 0.126(6) 0.119(6) 0.111(6) 0.018(5) 0.028(5) 0.027(5)
O3W 0.107(6) 0.115(6) 0.097(5) -0.022(5) 0.017(4) 0.000(5)
Mo1 0.0207(3) 0.0170(4) 0.0141(3) 0.0009(3) 0.0018(2) 0.0008(3)
Mo2 0.0191(3) 0.0204(4) 0.0161(3) -0.0008(3) -0.0004(2) 0.0011(3)
Mo3 0.0165(3) 0.0175(4) 0.0185(3) 0.0005(3) 0.0009(2) 0.0020(3)
Mo4 0.0242(3) 0.0191(4) 0.0142(3) -0.0017(3) 0.0031(2) 0.0010(3)
Mo5 0.0214(3) 0.0148(4) 0.0170(3) 0.0008(3) 0.0020(2) -0.0018(3)
Mo6 0.0177(3) 0.0120(4) 0.0174(3) 0.0001(3) 0.0010(2) -0.0010(3)
Mo7 0.0199(3) 0.0166(4) 0.0147(3) -0.0023(3) 0.0011(2) 0.0002(3)
Mo8 0.0216(3) 0.0258(4) 0.0144(3) -0.0005(3) -0.0010(2) 0.0003(3)
Mo9 0.0153(3) 0.0144(4) 0.0166(3) -0.0008(3) 0.0027(2) 0.0001(3)
Mo10 0.0186(3) 0.0150(4) 0.0156(3) -0.0003(3) 0.0024(2) 0.0012(3)
Mo11 0.0167(3) 0.0171(4) 0.0195(3) -0.0002(3) 0.0009(2) -0.0017(3)
Mo12 0.0168(3) 0.0130(4) 0.0158(3) 0.0006(3) 0.0014(2) 0.0011(3)
Mo13 0.0242(3) 0.0265(5) 0.0161(3) -0.0004(3) 0.0056(2) -0.0014(3)
Mo14 0.0255(3) 0.0207(4) 0.0138(3) 0.0016(3) 0.0026(2) -0.0017(3)
Mo15 0.0188(3) 0.0241(4) 0.0159(3) -0.0022(3) 0.0043(2) 0.0006(3)
Mo16 0.0171(3) 0.0209(4) 0.0168(3) -0.0009(3) 0.0001(2) -0.0005(3)
Mo17 0.0170(3) 0.0213(4) 0.0192(3) -0.0003(3) 0.0028(2) 0.0015(3)
Mo18 0.0185(3) 0.0216(4) 0.0205(3) 0.0000(3) 0.0036(2) -0.0030(3)
Sr1 0.0159(3) 0.0185(4) 0.0149(3) -0.0008(3) 0.0021(2) -0.0001(3)
Zn1 0.0192(4) 0.0191(6) 0.0253(4) -0.0005(4) 0.0034(3) 0.0030(4)
P1 0.0165(9) 0.0125(11) 0.0143(8) -0.0001(8) 0.0014(7) -0.0006(8)
P2 0.0158(9) 0.0130(11) 0.0134(8) 0.0010(8) 0.0025(7) -0.0001(8)
P3 0.0157(9) 0.0142(11) 0.0166(9) 0.0003(8) 0.0023(7) -0.0009(8)
P4 0.0153(9) 0.0133(11) 0.0170(9) -0.0004(8) 0.0009(7) 0.0016(8)
P5 0.0198(9) 0.0191(12) 0.0163(9) 0.0006(9) 0.0009(7) 0.0017(8)
P6 0.0181(9) 0.0177(12) 0.0164(9) -0.0005(9) 0.0015(7) -0.0005(8)
O1 0.022(3) 0.021(3) 0.019(2) 0.003(2) 0.0042(19) -0.001(2)
O2 0.020(3) 0.022(3) 0.024(3) 0.002(2) 0.003(2) 0.000(2)
O3 0.022(3) 0.023(3) 0.023(3) 0.003(2) 0.004(2) 0.000(2)
O4 0.018(2) 0.023(3) 0.020(2) 0.000(2) 0.0026(19) 0.000(2)
O5 0.027(3) 0.021(3) 0.022(2) 0.001(2) 0.004(2) -0.003(2)
O6 0.023(3) 0.025(3) 0.017(2) 0.003(2) -0.0025(19) 0.000(2)
O7 0.018(2) 0.019(3) 0.022(2) -0.002(2) 0.0015(19) 0.000(2)
O8 0.017(2) 0.014(3) 0.017(2) -0.001(2) 0.0008(18) 0.001(2)
O9 0.021(3) 0.016(3) 0.024(3) 0.001(2) 0.002(2) -0.002(2)
O10 0.021(3) 0.020(3) 0.021(2) 0.001(2) 0.0021(19) -0.003(2)
O11 0.025(3) 0.028(3) 0.017(2) -0.002(2) -0.002(2) 0.002(2)
O12 0.021(3) 0.024(3) 0.017(2) -0.002(2) 0.0040(19) 0.000(2)
O13 0.022(3) 0.013(3) 0.018(2) 0.000(2) 0.0033(19) 0.001(2)
O14 0.022(3) 0.021(3) 0.025(3) 0.002(2) 0.004(2) -0.003(2)
O15 0.019(2) 0.018(3) 0.016(2) 0.002(2) 0.0034(18) 0.000(2)
O16 0.020(3) 0.019(3) 0.021(2) 0.000(2) 0.0007(19) 0.004(2)
O17 0.027(3) 0.021(3) 0.023(3) -0.002(2) 0.002(2) 0.000(2)
O18 0.024(3) 0.021(3) 0.012(2) -0.002(2) 0.0055(19) 0.001(2)
O19 0.019(2) 0.014(3) 0.021(2) -0.002(2) 0.0012(19) 0.001(2)
O20 0.020(2) 0.014(3) 0.019(2) 0.002(2) -0.0001(19) 0.002(2)
O21 0.025(3) 0.014(3) 0.011(2) -0.002(2) 0.0029(18) 0.002(2)
O22 0.019(3) 0.023(3) 0.025(3) 0.000(2) 0.003(2) 0.000(2)
O23 0.020(2) 0.020(3) 0.017(2) 0.000(2) 0.0020(19) 0.002(2)
O24 0.029(3) 0.024(3) 0.021(2) -0.002(2) 0.005(2) 0.000(2)
O25 0.024(3) 0.023(3) 0.016(2) 0.000(2) 0.0006(19) -0.004(2)
O26 0.020(3) 0.018(3) 0.025(3) -0.002(2) 0.005(2) 0.000(2)
O27 0.021(3) 0.018(3) 0.020(2) -0.001(2) 0.0024(19) 0.003(2)
O28 0.024(3) 0.014(3) 0.024(3) -0.001(2) 0.004(2) 0.000(2)
O29 0.018(2) 0.018(3) 0.025(3) 0.001(2) 0.001(2) 0.001(2)
O30 0.020(2) 0.018(3) 0.016(2) -0.003(2) 0.0013(19) 0.001(2)
O31 0.021(3) 0.022(3) 0.025(3) 0.001(2) 0.000(2) 0.001(2)
O32 0.022(3) 0.015(3) 0.024(3) 0.006(2) 0.004(2) 0.001(2)
O33 0.024(3) 0.021(3) 0.016(2) -0.004(2) 0.0027(19) -0.001(2)
O34 0.029(3) 0.021(3) 0.024(3) 0.005(2) 0.005(2) 0.002(2)
O35 0.019(2) 0.017(3) 0.024(3) -0.005(2) 0.0045(19) 0.002(2)
O36 0.023(3) 0.020(3) 0.019(2) -0.003(2) 0.003(2) 0.001(2)
O37 0.026(3) 0.024(3) 0.018(2) 0.004(2) 0.005(2) -0.004(2)
O38 0.030(3) 0.024(3) 0.031(3) -0.003(3) -0.004(2) -0.005(2)
O39 0.028(3) 0.023(3) 0.021(3) -0.001(2) 0.007(2) 0.002(2)
O40 0.034(3) 0.030(4) 0.024(3) 0.003(3) 0.006(2) 0.001(3)
O41 0.020(2) 0.012(3) 0.018(2) 0.002(2) 0.0010(19) 0.000(2)
O42 0.030(3) 0.028(3) 0.021(3) 0.002(2) 0.007(2) -0.001(2)
O43 0.019(2) 0.015(3) 0.016(2) 0.000(2) 0.0001(18) 0.002(2)
O44 0.025(3) 0.026(3) 0.021(3) 0.000(2) 0.000(2) 0.002(2)
O45 0.037(3) 0.022(3) 0.028(3) -0.001(3) 0.015(2) 0.000(3)
O46 0.021(3) 0.023(3) 0.021(2) -0.003(2) 0.003(2) 0.001(2)
O47 0.029(3) 0.028(3) 0.028(3) 0.000(3) -0.003(2) 0.009(2)
O48 0.022(3) 0.022(3) 0.022(3) 0.003(2) 0.001(2) -0.004(2)
O49 0.022(3) 0.033(4) 0.027(3) -0.002(3) 0.004(2) 0.006(2)
O50 0.022(3) 0.019(3) 0.016(2) 0.003(2) 0.0002(19) 0.004(2)
O51 0.023(3) 0.024(3) 0.020(2) -0.002(2) 0.002(2) -0.001(2)
O52 0.024(3) 0.024(3) 0.018(2) -0.003(2) -0.0004(19) 0.000(2)
O53 0.028(3) 0.034(4) 0.031(3) -0.002(3) 0.010(2) -0.008(3)
O54 0.030(3) 0.016(3) 0.030(3) 0.001(2) 0.003(2) -0.002(2)
O55 0.025(3) 0.027(3) 0.030(3) -0.005(3) 0.005(2) -0.004(2)
O56 0.020(3) 0.032(4) 0.032(3) 0.001(3) 0.002(2) -0.003(2)
O57 0.024(3) 0.023(3) 0.029(3) 0.003(2) 0.000(2) 0.004(2)
O58 0.015(2) 0.022(3) 0.020(2) 0.000(2) 0.0030(19) -0.001(2)
O59 0.034(3) 0.020(3) 0.029(3) 0.001(3) 0.004(2) 0.005(2)
O60 0.022(3) 0.023(3) 0.020(2) -0.004(2) 0.003(2) 0.001(2)
O61 0.037(3) 0.025(3) 0.021(3) 0.007(2) 0.000(2) 0.001(3)
O62 0.028(3) 0.029(3) 0.019(2) 0.000(2) 0.004(2) -0.002(2)
O63 0.032(3) 0.028(3) 0.017(2) -0.005(2) 0.009(2) 0.003(2)
O64 0.018(2) 0.022(3) 0.017(2) 0.000(2) -0.0008(19) -0.003(2)
O65 0.025(3) 0.033(4) 0.026(3) 0.007(3) -0.001(2) 0.009(2)
O66 0.034(3) 0.021(3) 0.023(3) -0.003(2) 0.004(2) 0.003(2)
O67 0.031(3) 0.039(4) 0.025(3) 0.001(3) 0.007(2) -0.005(3)
O68 0.028(3) 0.037(4) 0.026(3) -0.001(3) -0.003(2) -0.001(3)
O69 0.031(3) 0.034(4) 0.023(3) 0.003(3) -0.006(2) 0.003(3)
O70 0.035(3) 0.021(3) 0.027(3) 0.006(3) 0.003(2) -0.003(2)
O71 0.034(3) 0.025(3) 0.024(3) -0.008(2) 0.002(2) -0.001(2)
O72 0.036(3) 0.032(4) 0.024(3) -0.009(3) -0.001(2) -0.004(3)
O73 0.038(3) 0.048(4) 0.026(3) 0.000(3) 0.015(2) -0.001(3)
O74 0.042(3) 0.037(4) 0.034(3) 0.009(3) 0.019(2) 0.011(3)
O75 0.035(3) 0.035(4) 0.030(3) -0.011(3) 0.009(2) 0.005(3)
N1 0.033(3) 0.041(4) 0.039(3) -0.002(3) 0.001(3) 0.001(3)
N2 0.046(4) 0.026(4) 0.026(3) 0.003(3) 0.005(3) 0.004(3)
N3 0.028(3) 0.033(4) 0.037(3) -0.005(3) -0.003(3) -0.001(3)
N4 0.058(4) 0.030(4) 0.044(4) 0.005(4) 0.011(3) -0.007(4)
N5 0.044(4) 0.028(4) 0.040(4) 0.000(3) 0.005(3) -0.001(3)
C1 0.061(4) 0.060(4) 0.058(4) 0.002(4) 0.005(3) 0.003(4)
C2 0.037(3) 0.039(4) 0.045(3) -0.005(3) 0.007(3) -0.005(3)
N6 0.037(4) 0.039(4) 0.051(4) 0.008(4) 0.010(3) 0.005(3)
C3 0.055(4) 0.047(4) 0.053(4) -0.004(4) 0.012(3) -0.007(4)
C4 0.055(4) 0.043(4) 0.037(3) 0.000(3) 0.001(3) 0.005(3)
C5 0.052(3) 0.051(4) 0.042(3) -0.003(3) 0.007(3) 0.005(3)
C6 0.053(4) 0.049(4) 0.054(4) -0.004(4) 0.003(3) -0.011(3)
C7 0.050(4) 0.048(5) 0.054(4) -0.001(4) 0.008(4) -0.004(4)
C8 0.054(4) 0.045(4) 0.036(3) -0.005(3) 0.000(3) 0.007(3)
C9 0.048(4) 0.052(4) 0.047(4) 0.000(3) 0.005(3) 0.003(3)
C10 0.054(4) 0.046(4) 0.038(3) 0.005(3) 0.008(3) 0.006(3)
C11 0.047(4) 0.042(4) 0.039(3) -0.001(3) 0.008(3) 0.004(3)
C12 0.051(4) 0.042(4) 0.049(4) 0.000(4) 0.002(3) -0.005(4)
C13 0.059(4) 0.051(4) 0.058(4) 0.003(4) 0.008(4) -0.008(4)
C14 0.046(4) 0.050(4) 0.037(4) 0.002(4) 0.001(3) 0.007(4)
C15 0.070(4) 0.063(4) 0.062(4) 0.001(4) 0.005(4) -0.006(4)
N7 0.087(6) 0.097(6) 0.069(5) 0.012(5) 0.014(5) -0.014(5)
C16 0.069(4) 0.073(4) 0.066(4) -0.005(4) 0.008(3) -0.006(4)
C17 0.062(4) 0.065(4) 0.054(4) 0.009(4) 0.006(4) 0.001(4)
C18 0.056(4) 0.063(4) 0.058(4) 0.002(4) 0.006(3) 0.002(4)
C19 0.061(4) 0.064(4) 0.057(4) 0.009(4) 0.005(3) 0.004(4)
C20 0.083(4) 0.079(4) 0.071(4) -0.001(4) 0.007(4) -0.002(4)
N8 0.122(7) 0.076(6) 0.067(5) -0.012(5) 0.020(5) -0.017(5)
N9 0.075(5) 0.075(5) 0.081(5) 0.016(4) 0.022(4) 0.012(4)
C21 0.059(4) 0.067(5) 0.064(4) 0.007(4) 0.012(4) -0.007(4)
C22 0.093(5) 0.083(5) 0.068(5) 0.011(5) 0.012(4) -0.017(5)
C23 0.075(4) 0.080(4) 0.076(4) -0.002(4) 0.011(4) -0.008(4)
N10 0.133(7) 0.084(6) 0.087(6) -0.016(5) 0.019(5) -0.011(6)
C24 0.085(5) 0.083(5) 0.067(4) 0.002(4) 0.006(4) -0.013(4)
N11 0.051(4) 0.064(5) 0.048(4) 0.008(4) 0.012(3) 0.007(4)
C25 0.088(5) 0.086(5) 0.080(5) 0.009(4) 0.013(4) -0.014(4)
N12 0.136(7) 0.138(7) 0.113(7) 0.011(6) -0.004(6) -0.018(6)
C26 0.112(5) 0.101(5) 0.100(5) -0.008(5) 0.010(5) 0.003(5)
C27 0.107(5) 0.098(5) 0.106(5) -0.002(4) 0.014(4) -0.004(4)
C28 0.106(5) 0.104(5) 0.096(5) -0.013(4) 0.011(4) -0.003(4)
C29 0.099(5) 0.100(5) 0.091(4) -0.007(4) 0.008(4) -0.002(4)
C30 0.115(6) 0.112(6) 0.118(5) -0.004(5) 0.013(5) -0.002(5)
O1W 0.054(4) 0.057(4) 0.091(5) -0.003(4) 0.008(3) -0.007(3)
O2W 0.077(4) 0.058(5) 0.074(4) -0.009(4) -0.023(3) 0.015(4)

loop_
_atom_type_symbol
_atom_type_description
_atom_type_scat_dispersion_real
_atom_type_scat_dispersion_imag
_atom_type_scat_source
C C 0.0033 0.0016 'International Tables Vol C Tables 4.2.6.8 and 6.1.1.4'
H H 0.0000 0.0000 'International Tables Vol C Tables 4.2.6.8 and 6.1.1.4'
N N 0.0061 0.0033 'International Tables Vol C Tables 4.2.6.8 and 6.1.1.4'
O O 0.0106 0.0060 'International Tables Vol C Tables 4.2.6.8 and 6.1.1.4'
P P 0.1023 0.0942 'International Tables Vol C Tables 4.2.6.8 and 6.1.1.4'
Zn Zn 0.2839 1.4301 'International Tables Vol C Tables 4.2.6.8 and 6.1.1.4'
Sr Sr -1.5307 3.2498 'International Tables Vol C Tables 4.2.6.8 and 6.1.1.4'
Mo Mo -1.6832 0.6857 'International Tables Vol C Tables 4.2.6.8 and 6.1.1.4'
Na Na 0.0362 0.0249 'International Tables Vol C Tables 4.2.6.8 and 6.1.1.4'

loop_
_geom_angle_atom_site_label_1
_geom_angle_atom_site_label_2
_geom_angle_atom_site_label_3
_geom_angle
_geom_angle_site_symmetry_1
_geom_angle_site_symmetry_3
O40 Mo1 O50 105.0(3) . .
O40 Mo1 O6 101.4(2) . .
O50 Mo1 O6 99.4(2) . .
O40 Mo1 O33 99.5(2) . .
O50 Mo1 O33 149.9(2) . .
O6 Mo1 O33 92.4(2) . .
O40 Mo1 O30 97.2(2) . .
O50 Mo1 O30 85.8(2) . .
O6 Mo1 O30 158.6(2) . .
O33 Mo1 O30 73.97(19) . .
O40 Mo1 O21 170.5(2) . .
O50 Mo1 O21 84.2(2) . .
O6 Mo1 O21 74.29(19) . .
O33 Mo1 O21 72.52(18) . .
O30 Mo1 O21 85.69(17) . .
O68 Mo2 O17 105.2(3) . .
O68 Mo2 O44 105.0(3) . .
O17 Mo2 O44 96.4(2) . .
O68 Mo2 O6 93.5(2) . .
O17 Mo2 O6 157.6(2) . .
O44 Mo2 O6 90.3(2) . .
O68 Mo2 O52 93.5(2) . .
O17 Mo2 O52 90.2(2) . .
O44 Mo2 O52 157.8(2) . .
O6 Mo2 O52 76.3(2) . .
O68 Mo2 O21 160.9(2) . .
O17 Mo2 O21 87.4(2) . .
O44 Mo2 O21 87.4(2) . .
O6 Mo2 O21 71.57(17) . .
O52 Mo2 O21 71.73(17) . .
O57 Mo3 O3 101.0(2) . .
O57 Mo3 O27 101.2(2) . .
O3 Mo3 O27 92.6(2) . .
O57 Mo3 O7 100.9(2) . .
O3 Mo3 O7 91.6(2) . .
O27 Mo3 O7 156.3(2) . .
O57 Mo3 O44 91.8(2) . .
O3 Mo3 O44 166.9(2) . .
O27 Mo3 O44 87.3(2) . .
O7 Mo3 O44 83.4(2) . .
O57 Mo3 O20 168.4(2) . .
O3 Mo3 O20 88.5(2) . .
O27 Mo3 O20 84.9(2) . .
O7 Mo3 O20 71.92(19) . .
O44 Mo3 O20 78.47(18) . .
O71 Mo4 O39 104.4(3) . .
O71 Mo4 O63 102.3(2) . .
O39 Mo4 O63 100.2(2) . .
O71 Mo4 O51 99.3(2) . .
O39 Mo4 O51 149.7(2) . .
O63 Mo4 O51 92.8(2) . .
O71 Mo4 O23 96.6(2) . .
O39 Mo4 O23 86.1(2) . .
O63 Mo4 O23 157.7(2) . .
O51 Mo4 O23 72.52(19) . .
O71 Mo4 O18 170.2(2) . .
O39 Mo4 O18 85.4(2) . .
O63 Mo4 O18 75.0(2) . .
O51 Mo4 O18 71.62(18) . .
O23 Mo4 O18 84.36(17) . .
O70 Mo5 O32 98.5(2) . .
O70 Mo5 O5 101.8(2) . .
O32 Mo5 O5 92.8(2) . .
O70 Mo5 O37 94.4(2) . .
O32 Mo5 O37 166.5(2) . .
O5 Mo5 O37 88.6(2) . .
O70 Mo5 O31 95.3(2) . .
O32 Mo5 O31 92.3(2) . .
O5 Mo5 O31 161.2(2) . .
O37 Mo5 O31 82.39(19) . .
O70 Mo5 O43 172.9(2) . .
O32 Mo5 O43 84.79(19) . .
O5 Mo5 O43 84.2(2) . .
O37 Mo5 O43 81.96(19) . .
O31 Mo5 O43 78.21(19) . .
O54 Mo6 O32 100.1(2) . .
O54 Mo6 O9 100.2(2) . .
O32 Mo6 O9 93.9(2) . .
O54 Mo6 O29 97.0(2) . .
O32 Mo6 O29 92.4(2) . .
O9 Mo6 O29 160.3(2) . .
O54 Mo6 O25 91.7(2) . .
O32 Mo6 O25 167.4(2) . .
O9 Mo6 O25 88.1(2) . .
O29 Mo6 O25 81.80(19) . .
O54 Mo6 O8 172.8(2) . .
O32 Mo6 O8 85.60(19) . .
O9 Mo6 O8 83.7(2) . .
O29 Mo6 O8 78.15(19) . .
O25 Mo6 O8 82.30(19) . .
O66 Mo7 O25 104.4(3) . .
O66 Mo7 O52 101.2(2) . .
O25 Mo7 O52 99.8(2) . .
O66 Mo7 O33 98.3(2) . .
O25 Mo7 O33 151.2(2) . .
O52 Mo7 O33 92.8(2) . .
O66 Mo7 O64 97.9(2) . .
O25 Mo7 O64 86.3(2) . .
O52 Mo7 O64 157.7(2) . .
O33 Mo7 O64 73.12(19) . .
O66 Mo7 O21 170.2(2) . .
O25 Mo7 O21 85.2(2) . .
O52 Mo7 O21 75.08(19) . .
O33 Mo7 O21 73.10(18) . .
O64 Mo7 O21 84.20(18) . .
O72 Mo8 O69 103.7(3) . .
O72 Mo8 O11 104.7(2) . .
O69 Mo8 O11 105.9(2) . .
O72 Mo8 O51 99.3(2) . .
O69 Mo8 O51 96.6(2) . .
O11 Mo8 O51 141.7(2) . .
O72 Mo8 O23 86.9(2) . .
O69 Mo8 O23 163.3(2) . .
O11 Mo8 O23 83.3(2) . .
O51 Mo8 O23 68.61(18) . .
O72 Mo8 O60 166.3(2) . .
O69 Mo8 O60 84.7(2) . .
O11 Mo8 O60 82.9(2) . .
O51 Mo8 O60 68.58(18) . .
O23 Mo8 O60 82.65(18) . .
O26 Mo9 O35 103.4(2) . .
O26 Mo9 O1 100.9(2) . .
O35 Mo9 O1 100.2(2) . .
O26 Mo9 O12 92.9(2) . .
O35 Mo9 O12 94.8(2) . .
O1 Mo9 O12 156.6(2) . .
O26 Mo9 O19 165.8(2) . .
O35 Mo9 O19 90.4(2) . .
O1 Mo9 O19 79.69(19) . .
O12 Mo9 O19 82.30(19) . .
O26 Mo9 O13 90.2(2) . .
O35 Mo9 O13 166.2(2) . .
O1 Mo9 O13 78.53(19) . .
O12 Mo9 O13 82.69(18) . .
O19 Mo9 O13 75.90(19) . .
O26 Mo9 Sr1 125.88(16) . .
O35 Mo9 Sr1 124.76(16) . .
O1 Mo9 Sr1 51.75(15) . .
O12 Mo9 Sr1 104.86(14) . .
O19 Mo9 Sr1 44.05(13) . .
O13 Mo9 Sr1 44.15(12) . .
O59 Mo10 O4 100.1(2) . .
O59 Mo10 O46 100.3(2) . .
O4 Mo10 O46 93.5(2) . .
O59 Mo10 O39 92.9(2) . .
O4 Mo10 O39 166.4(2) . .
O46 Mo10 O39 88.1(2) . .
O59 Mo10 O14 96.4(2) . .
O4 Mo10 O14 92.11(19) . .
O46 Mo10 O14 161.2(2) . .
O39 Mo10 O14 82.40(19) . .
O59 Mo10 O15 172.8(2) . .
O4 Mo10 O15 84.95(19) . .
O46 Mo10 O15 84.4(2) . .
O39 Mo10 O15 81.71(19) . .
O14 Mo10 O15 78.19(19) . .
O56 Mo11 O2 100.2(2) . .
O56 Mo11 O9 100.4(2) . .
O2 Mo11 O9 91.4(2) . .
O56 Mo11 O7 102.1(2) . .
O2 Mo11 O7 94.1(2) . .
O9 Mo11 O7 155.5(2) . .
O56 Mo11 O17 92.9(2) . .
O2 Mo11 O17 167.0(2) . .
O9 Mo11 O17 86.4(2) . .
O7 Mo11 O17 82.9(2) . .
O56 Mo11 O20 169.7(2) . .
O2 Mo11 O20 88.79(19) . .
O9 Mo11 O20 84.32(19) . .
O7 Mo11 O20 71.96(19) . .
O17 Mo11 O20 78.23(18) . .
O34 Mo12 O4 99.0(2) . .
O34 Mo12 O27 101.1(2) . .
O4 Mo12 O27 92.1(2) . .
O34 Mo12 O50 93.1(2) . .
O4 Mo12 O50 167.2(2) . .
O27 Mo12 O50 89.65(19) . .
O34 Mo12 O28 94.7(2) . .
O4 Mo12 O28 92.04(19) . .
O27 Mo12 O28 162.8(2) . .
O50 Mo12 O28 82.73(19) . .
O34 Mo12 O41 172.1(2) . .
O4 Mo12 O41 85.2(2) . .
O27 Mo12 O41 85.3(2) . .
O50 Mo12 O41 82.31(18) . .
O28 Mo12 O41 78.35(19) . .
O73 Mo13 O62 104.8(3) . .
O73 Mo13 O24 104.4(3) . .
O62 Mo13 O24 96.4(2) . .
O73 Mo13 O42 97.1(2) . .
O62 Mo13 O42 90.0(2) . .
O24 Mo13 O42 155.1(2) . .
O73 Mo13 O63 95.8(2) . .
O62 Mo13 O63 156.5(2) . .
O24 Mo13 O63 89.1(2) . .
O42 Mo13 O63 76.2(2) . .
O73 Mo13 O18 163.4(2) . .
O62 Mo13 O18 86.5(2) . .
O24 Mo13 O18 86.0(2) . .
O42 Mo13 O18 70.36(18) . .
O63 Mo13 O18 71.03(17) . .
O61 Mo14 O37 104.2(3) . .
O61 Mo14 O42 101.8(2) . .
O37 Mo14 O42 100.0(2) . .
O61 Mo14 O51 97.5(2) . .
O37 Mo14 O51 151.5(2) . .
O42 Mo14 O51 93.4(2) . .
O61 Mo14 O60 96.7(2) . .
O37 Mo14 O60 85.7(2) . .
O42 Mo14 O60 158.5(2) . .
O51 Mo14 O60 73.3(2) . .
O61 Mo14 O18 169.8(2) . .
O37 Mo14 O18 86.0(2) . .
O42 Mo14 O18 75.6(2) . .
O51 Mo14 O18 73.04(18) . .
O60 Mo14 O18 84.27(18) . .
O75 Mo15 O67 102.9(3) . .
O75 Mo15 O12 104.4(2) . .
O67 Mo15 O12 104.5(2) . .
O75 Mo15 O33 98.8(2) . .
O67 Mo15 O33 100.2(2) . .
O12 Mo15 O33 141.02(19) . .
O75 Mo15 O64 86.0(2) . .
O67 Mo15 O64 167.1(2) . .
O12 Mo15 O64 81.87(19) . .
O33 Mo15 O64 68.82(18) . .
O75 Mo15 O30 166.5(2) . .
O67 Mo15 O30 86.0(2) . .
O12 Mo15 O30 82.82(19) . .
O33 Mo15 O30 69.28(18) . .
O64 Mo15 O30 83.66(17) . .
O47 Mo16 O55 103.7(3) . .
O47 Mo16 O11 99.4(2) . .
O55 Mo16 O11 99.4(2) . .
O47 Mo16 O1 99.4(2) . .
O55 Mo16 O1 97.8(2) . .
O11 Mo16 O1 150.7(2) . .
O47 Mo16 O10 91.1(2) . .
O55 Mo16 O10 164.8(2) . .
O11 Mo16 O10 81.72(19) . .
O1 Mo16 O10 75.65(18) . .
O47 Mo16 O36 168.4(2) . .
O55 Mo16 O36 87.7(2) . .
O11 Mo16 O36 80.86(19) . .
O1 Mo16 O36 76.34(19) . .
O10 Mo16 O36 77.48(19) . .
O47 Mo16 Sr1 125.96(19) . .
O55 Mo16 Sr1 120.98(18) . .
O11 Mo16 Sr1 101.54(15) . .
O1 Mo16 Sr1 49.19(14) . .
O10 Mo16 Sr1 44.58(12) . .
O36 Mo16 Sr1 43.42(13) . .
O49 Mo17 O3 101.8(2) . .
O49 Mo17 O46 100.8(3) . .
O3 Mo17 O46 91.9(2) . .
O49 Mo17 O22 100.3(2) . .
O3 Mo17 O22 91.6(2) . .
O46 Mo17 O22 157.4(2) . .
O49 Mo17 O24 91.2(2) . .
O3 Mo17 O24 166.9(2) . .
O46 Mo17 O24 87.3(2) . .
O22 Mo17 O24 84.3(2) . .
O49 Mo17 O58 167.4(2) . .
O3 Mo17 O58 88.8(2) . .
O46 Mo17 O58 85.5(2) . .
O22 Mo17 O58 72.29(19) . .
O24 Mo17 O58 78.08(18) . .
O53 Mo18 O5 101.8(3) . .
O53 Mo18 O2 100.6(2) . .
O5 Mo18 O2 92.2(2) . .
O53 Mo18 O22 100.0(2) . .
O5 Mo18 O22 157.1(2) . .
O2 Mo18 O22 90.4(2) . .
O53 Mo18 O62 93.1(2) . .
O5 Mo18 O62 88.5(2) . .
O2 Mo18 O62 165.8(2) . .
O22 Mo18 O62 83.6(2) . .
O53 Mo18 O58 169.0(2) . .
O5 Mo18 O58 85.5(2) . .
O2 Mo18 O58 87.08(19) . .
O22 Mo18 O58 71.91(19) . .
O62 Mo18 O58 78.82(19) . .
O19 Sr1 O13 64.94(16) . .
O19 Sr1 O36 115.81(15) . .
O13 Sr1 O36 81.30(15) . .
O19 Sr1 O10 79.13(15) . .
O13 Sr1 O10 114.01(15) . .
O36 Sr1 O10 66.84(16) . .
O19 Sr1 O43 118.74(16) . .
O13 Sr1 O43 171.14(14) . .
O36 Sr1 O43 102.97(15) . .
O10 Sr1 O43 74.85(14) . .
O19 Sr1 O15 170.92(15) . .
O13 Sr1 O15 119.67(16) . .
O36 Sr1 O15 73.18(15) . .
O10 Sr1 O15 104.48(15) . .
O43 Sr1 O15 55.49(16) . .
O19 Sr1 O8 72.92(15) . .
O13 Sr1 O8 101.11(15) . .
O36 Sr1 O8 170.88(15) . .
O10 Sr1 O8 119.20(16) . .
O43 Sr1 O8 73.48(14) . .
O15 Sr1 O8 98.16(15) . .
O19 Sr1 O41 101.80(15) . .
O13 Sr1 O41 72.37(15) . .
O36 Sr1 O41 118.24(16) . .
O10 Sr1 O41 172.97(15) . .
O43 Sr1 O41 98.79(14) . .
O15 Sr1 O41 73.59(14) . .
O8 Sr1 O41 55.13(15) . .
O19 Sr1 O1 58.04(15) . .
O13 Sr1 O1 57.32(14) . .
O36 Sr1 O1 57.77(15) . .
O10 Sr1 O1 56.74(14) . .
O43 Sr1 O1 131.52(14) . .
O15 Sr1 O1 130.94(15) . .
O8 Sr1 O1 130.89(14) . .
O41 Sr1 O1 129.69(14) . .
O19 Sr1 P2 145.54(12) . .
O13 Sr1 P2 146.57(12) . .
O36 Sr1 P2 89.36(11) . .
O10 Sr1 P2 90.99(11) . .
O43 Sr1 P2 27.69(11) . .
O15 Sr1 P2 27.89(11) . .
O8 Sr1 P2 83.85(11) . .
O41 Sr1 P2 84.36(11) . .
O1 Sr1 P2 139.81(10) . .
O19 Sr1 P1 88.59(11) . .
O13 Sr1 P1 87.91(11) . .
O36 Sr1 P1 145.08(12) . .
O10 Sr1 P1 146.34(12) . .
O43 Sr1 P1 84.21(11) . .
O15 Sr1 P1 83.90(11) . .
O8 Sr1 P1 27.62(11) . .
O41 Sr1 P1 27.61(11) . .
O1 Sr1 P1 138.58(10) . .
P2 Sr1 P1 81.60(6) . .
O19 Sr1 Mo9 37.35(11) . .
O13 Sr1 Mo9 37.47(11) . .
O36 Sr1 Mo9 83.26(11) . .
O10 Sr1 Mo9 81.03(11) . .
O43 Sr1 Mo9 149.94(11) . .
O15 Sr1 Mo9 150.76(11) . .
O8 Sr1 Mo9 104.06(10) . .
O41 Sr1 Mo9 104.01(10) . .
O1 Sr1 Mo9 30.98(9) . .
P2 Sr1 Mo9 170.77(4) . .
P1 Sr1 Mo9 107.62(5) . .
O48 Zn1 O16 175.9(2) 2_655 .
O48 Zn1 O26 90.9(2) 2_655 2_655
O16 Zn1 O26 85.1(2) . 2_655
O48 Zn1 O74 86.0(2) 2_655 .
O16 Zn1 O74 95.6(2) . .
O26 Zn1 O74 98.7(2) 2_655 .
O48 Zn1 O35 91.6(2) 2_655 .
O16 Zn1 O35 92.2(2) . .
O26 Zn1 O35 171.54(18) 2_655 .
O74 Zn1 O35 89.5(2) . .
O48 Zn1 O45 97.82(19) 2_655 .
O16 Zn1 O45 80.92(19) . .
O26 Zn1 O45 86.7(2) 2_655 .
O74 Zn1 O45 173.3(2) . .
O35 Zn1 O45 84.9(2) . .
O41 P1 O8 107.8(3) . .
O41 P1 O20 110.6(3) . .
O8 P1 O20 111.3(3) . .
O41 P1 O21 109.7(3) . .
O8 P1 O21 110.0(3) . .
O20 P1 O21 107.4(3) . .
O41 P1 Sr1 54.09(18) . .
O8 P1 Sr1 54.02(18) . .
O20 P1 Sr1 122.77(19) . .
O21 P1 Sr1 129.84(19) . .
O43 P2 O15 108.3(3) . .
O43 P2 O58 111.3(3) . .
O15 P2 O58 110.9(3) . .
O43 P2 O18 109.3(3) . .
O15 P2 O18 109.9(3) . .
O58 P2 O18 107.2(3) . .
O43 P2 Sr1 54.07(19) . .
O15 P2 Sr1 54.47(19) . .
O58 P2 Sr1 123.50(19) . .
O18 P2 Sr1 129.29(19) . .
O48 P3 O13 110.9(3) . .
O48 P3 O28 109.1(3) . .
O13 P3 O28 108.7(3) . .
O48 P3 O30 111.4(3) . .
O13 P3 O30 106.8(3) . .
O28 P3 O30 109.9(3) . .
O16 P4 O19 110.4(3) . .
O16 P4 O29 109.7(3) . .
O19 P4 O29 109.9(3) . .
O16 P4 O64 109.7(3) . .
O19 P4 O64 107.9(3) . .
O29 P4 O64 109.4(3) . .
O16 P4 Sr1 141.1(2) . .
O19 P4 Sr1 31.66(18) . .
O29 P4 Sr1 87.3(2) . .
O64 P4 Sr1 96.1(2) . .
O31 P5 O10 111.8(3) . .
O31 P5 O60 111.9(3) . .
O10 P5 O60 109.7(3) . .
O31 P5 O65 107.7(3) . .
O10 P5 O65 110.8(3) . .
O60 P5 O65 104.7(3) . .
O31 P5 Sr1 88.2(2) . .
O10 P5 Sr1 36.84(18) . .
O60 P5 Sr1 94.9(2) . .
O65 P5 Sr1 147.3(2) . .
O36 P6 O14 111.0(3) . .
O36 P6 O38 111.9(3) . .
O14 P6 O38 103.9(3) . .
O36 P6 O23 108.7(3) . .
O14 P6 O23 112.1(3) . .
O38 P6 O23 109.2(3) . .
O36 P6 Sr1 33.84(19) . .
O14 P6 Sr1 88.1(2) . .
O38 P6 Sr1 144.2(2) . .
O23 P6 Sr1 96.6(2) . .
Mo9 O1 Mo16 162.9(3) . .
Mo9 O1 Sr1 97.27(18) . .
Mo16 O1 Sr1 99.74(18) . .
Mo11 O2 Mo18 171.7(3) . .
Mo3 O3 Mo17 169.4(3) . .
Mo10 O4 Mo12 170.0(3) . .
Mo18 O5 Mo5 158.9(3) . .
Mo1 O6 Mo2 122.5(2) . .
Mo11 O7 Mo3 121.9(2) . .
P1 O8 Mo6 130.5(3) . .
P1 O8 Sr1 98.4(2) . .
Mo6 O8 Sr1 130.8(2) . .
Mo6 O9 Mo11 160.4(3) . .
P5 O10 Mo16 128.1(3) . .
P5 O10 Sr1 122.9(3) . .
Mo16 O10 Sr1 97.72(18) . .
Mo8 O11 Mo16 159.9(3) . .
Mo15 O12 Mo9 158.5(3) . .
P3 O13 Mo9 125.0(3) . .
P3 O13 Sr1 131.7(3) . .
Mo9 O13 Sr1 98.38(18) . .
P6 O14 Mo10 135.0(3) . .
P2 O15 Mo10 130.9(3) . .
P2 O15 Sr1 97.6(2) . .
Mo10 O15 Sr1 131.0(2) . .
P4 O16 Zn1 123.6(3) . .
Mo2 O17 Mo11 139.2(3) . .
P2 O18 Mo14 126.7(3) . .
P2 O18 Mo13 120.5(3) . .
Mo14 O18 Mo13 90.87(16) . .
P2 O18 Mo4 125.3(3) . .
Mo14 O18 Mo4 93.47(16) . .
Mo13 O18 Mo4 89.82(16) . .
P4 O19 Mo9 124.7(3) . .
P4 O19 Sr1 129.8(3) . .
Mo9 O19 Sr1 98.60(19) . .
P1 O20 Mo3 129.6(3) . .
P1 O20 Mo11 128.4(3) . .
Mo3 O20 Mo11 94.09(17) . .
P1 O21 Mo2 120.8(2) . .
P1 O21 Mo7 125.7(3) . .
Mo2 O21 Mo7 90.79(16) . .
P1 O21 Mo1 125.7(3) . .
Mo2 O21 Mo1 90.68(15) . .
Mo7 O21 Mo1 93.06(15) . .
Mo17 O22 Mo18 120.6(2) . .
P6 O23 Mo4 135.1(3) . .
P6 O23 Mo8 124.3(3) . .
Mo4 O23 Mo8 98.88(18) . .
Mo13 O24 Mo17 140.1(3) . .
Mo7 O25 Mo6 147.8(3) . .
Mo9 O26 Zn1 134.0(3) . 2_645
Mo12 O27 Mo3 158.0(3) . .
P3 O28 Mo12 135.3(3) . .
P4 O29 Mo6 136.7(3) . .
P3 O30 Mo1 137.5(3) . .
P3 O30 Mo15 123.3(3) . .
Mo1 O30 Mo15 97.89(18) . .
P5 O31 Mo5 134.4(3) . .
Mo6 O32 Mo5 169.5(3) . .
Mo15 O33 Mo7 111.6(2) . .
Mo15 O33 Mo1 112.2(2) . .
Mo7 O33 Mo1 117.1(2) . .
Mo9 O35 Zn1 132.9(3) . .
P6 O36 Mo16 126.3(3) . .
P6 O36 Sr1 127.1(3) . .
Mo16 O36 Sr1 98.90(19) . .
Mo14 O37 Mo5 148.0(3) . .
Mo4 O39 Mo10 148.6(3) . .
P1 O41 Mo12 130.0(3) . .
P1 O41 Sr1 98.3(2) . .
Mo12 O41 Sr1 131.2(2) . .
Mo14 O42 Mo13 122.4(3) . .
P2 O43 Mo5 130.4(3) . .
P2 O43 Sr1 98.2(2) . .
Mo5 O43 Sr1 131.0(2) . .
Mo2 O44 Mo3 139.3(3) . .
Mo10 O46 Mo17 158.8(3) . .
P3 O48 Zn1 124.7(3) . 2_645
Mo1 O50 Mo12 148.8(3) . .
Mo8 O51 Mo14 112.5(2) . .
Mo8 O51 Mo4 112.4(2) . .
Mo14 O51 Mo4 117.1(2) . .
Mo7 O52 Mo2 121.4(2) . .
P2 O58 Mo18 128.1(3) . .
P2 O58 Mo17 128.6(3) . .
Mo18 O58 Mo17 95.16(17) . .
P5 O60 Mo14 135.3(3) . .
P5 O60 Mo8 124.0(3) . .
Mo14 O60 Mo8 97.92(18) . .
Mo13 O62 Mo18 140.4(3) . .
Mo4 O63 Mo13 123.0(2) . .
P4 O64 Mo7 136.2(3) . .
P4 O64 Mo15 122.6(3) . .
Mo7 O64 Mo15 98.61(18) . .
C2 N1 C12 108.8(8) . .
C11 N2 C8 108.8(8) . .
C11 N2 C10 125.5(8) . .
C8 N2 C10 125.4(8) . .
C2 N3 C6 107.0(8) . .
C2 N3 C9 126.7(9) . .
C6 N3 C9 126.1(8) . .
C3 N4 C7 109.5(9) . .
C3 N5 C13 107.6(9) . .
C3 N5 C15 125.8(9) . .
C13 N5 C15 126.0(9) . .
N11 C1 C5 111.1(10) . .
N3 C2 N1 110.3(9) . .
C11 N6 C14 110.1(9) . .
N5 C3 N4 108.7(9) . .
C5 C4 C10 114.6(9) . .
C1 C5 C4 112.7(9) . .
C12 C6 N3 107.6(9) . .
N4 C7 C13 106.9(10) . .
C14 C8 N2 106.7(9) . .
N3 C9 C18 111.3(8) . .
N2 C10 C4 109.9(7) . .
N2 C11 N6 107.6(8) . .
C6 C12 N1 106.3(10) . .
C7 C13 N5 107.3(10) . .
C8 C14 N6 106.8(8) . .
N5 C15 C20 109.4(10) . .
C25 N7 C24 109.3(12) . .
C25 N7 C23 126.1(12) . .
C24 N7 C23 124.3(11) . .
C18 C16 C23 114.5(11) . .
C21 C17 N11 109.0(11) . .
C16 C18 C9 112.6(10) . .
N9 C19 N11 105.0(10) . .
C29 C20 C15 115.5(12) . .
C27 N8 C26 102.6(14) . .
C27 N8 C28 129.9(15) . .
C26 N8 C28 127.4(15) . .
C19 N9 C21 109.3(11) . .
C17 C21 N9 107.1(11) . .
C25 C22 N12 108.4(13) . .
N7 C23 C16 114.9(11) . .
C26 N10 C30 117.6(18) . .
N12 C24 N7 105.0(13) . .
C17 N11 C19 109.5(10) . .
C17 N11 C1 125.5(10) . .
C19 N11 C1 124.8(10) . .
C22 C25 N7 108.9(13) . .
C24 N12 C22 107.9(14) . .
N10 C26 N8 106.4(17) . .
N8 C27 C30 113.3(18) . .
N8 C28 C29 114.2(13) . .
C20 C29 C28 116.9(14) . .
N10 C30 C27 100.0(17) . .

loop_
_geom_bond_atom_site_label_1
_geom_bond_atom_site_label_2
_geom_bond_distance
_geom_bond_site_symmetry_2
Mo1 O40 1.691(5) .
Mo1 O50 1.795(5) .
Mo1 O6 1.830(5) .
Mo1 O33 2.089(5) .
Mo1 O30 2.145(5) .
Mo1 O21 2.465(5) .
Mo2 O68 1.713(5) .
Mo2 O17 1.807(5) .
Mo2 O44 1.809(5) .
Mo2 O6 2.109(5) .
Mo2 O52 2.111(5) .
Mo2 O21 2.392(5) .
Mo3 O57 1.699(5) .
Mo3 O3 1.894(5) .
Mo3 O27 1.910(5) .
Mo3 O7 1.950(5) .
Mo3 O44 2.135(5) .
Mo3 O20 2.308(5) .
Mo4 O71 1.696(5) .
Mo4 O39 1.796(5) .
Mo4 O63 1.816(5) .
Mo4 O51 2.075(5) .
Mo4 O23 2.163(5) .
Mo4 O18 2.461(5) .
Mo5 O70 1.688(6) .
Mo5 O32 1.902(5) .
Mo5 O5 1.916(5) .
Mo5 O37 2.056(5) .
Mo5 O31 2.086(5) .
Mo5 O43 2.257(5) .
Mo6 O54 1.705(6) .
Mo6 O32 1.873(5) .
Mo6 O9 1.897(5) .
Mo6 O29 2.048(5) .
Mo6 O25 2.072(5) .
Mo6 O8 2.242(5) .
Mo7 O66 1.694(5) .
Mo7 O25 1.791(5) .
Mo7 O52 1.832(5) .
Mo7 O33 2.085(5) .
Mo7 O64 2.132(5) .
Mo7 O21 2.441(5) .
Mo8 O72 1.710(6) .
Mo8 O69 1.715(5) .
Mo8 O11 1.868(5) .
Mo8 O51 2.066(5) .
Mo8 O23 2.362(5) .
Mo8 O60 2.395(5) .
Mo9 O26 1.738(5) .
Mo9 O35 1.741(5) .
Mo9 O1 1.888(5) .
Mo9 O12 1.998(5) .
Mo9 O19 2.233(5) .
Mo9 O13 2.238(5) .
Mo9 Sr1 3.6390(17) .
Mo10 O59 1.700(6) .
Mo10 O4 1.885(5) .
Mo10 O46 1.899(5) .
Mo10 O39 2.062(5) .
Mo10 O14 2.065(5) .
Mo10 O15 2.255(5) .
Mo11 O56 1.688(5) .
Mo11 O2 1.875(5) .
Mo11 O9 1.920(5) .
Mo11 O7 1.927(5) .
Mo11 O17 2.151(5) .
Mo11 O20 2.323(5) .
Mo12 O34 1.687(5) .
Mo12 O4 1.888(5) .
Mo12 O27 1.900(5) .
Mo12 O50 2.056(5) .
Mo12 O28 2.084(5) .
Mo12 O41 2.233(5) .
Mo13 O73 1.713(5) .
Mo13 O62 1.804(6) .
Mo13 O24 1.807(5) .
Mo13 O42 2.099(5) .
Mo13 O63 2.111(5) .
Mo13 O18 2.433(5) .
Mo14 O61 1.701(5) .
Mo14 O37 1.796(5) .
Mo14 O42 1.824(5) .
Mo14 O51 2.071(5) .
Mo14 O60 2.160(5) .
Mo14 O18 2.397(5) .
Mo15 O75 1.717(6) .
Mo15 O67 1.721(6) .
Mo15 O12 1.840(5) .
Mo15 O33 2.048(5) .
Mo15 O64 2.372(5) .
Mo15 O30 2.404(5) .
Mo16 O47 1.709(5) .
Mo16 O55 1.717(6) .
Mo16 O11 1.963(5) .
Mo16 O1 1.964(5) .
Mo16 O10 2.315(5) .
Mo16 O36 2.321(5) .
Mo16 Sr1 3.7512(17) .
Mo17 O49 1.689(5) .
Mo17 O3 1.901(5) .
Mo17 O46 1.906(5) .
Mo17 O22 1.957(5) .
Mo17 O24 2.120(5) .
Mo17 O58 2.320(5) .
Mo18 O53 1.699(5) .
Mo18 O5 1.891(5) .
Mo18 O2 1.911(5) .
Mo18 O22 1.984(5) .
Mo18 O62 2.108(5) .
Mo18 O58 2.317(5) .
Sr1 O19 2.559(5) .
Sr1 O13 2.562(5) .
Sr1 O36 2.610(5) .
Sr1 O10 2.657(5) .
Sr1 O43 2.664(5) .
Sr1 O15 2.674(5) .
Sr1 O8 2.679(5) .
Sr1 O41 2.681(5) .
Sr1 O1 2.881(5) .
Sr1 P2 3.256(2) .
Sr1 P1 3.275(2) .
Zn1 O48 2.043(5) 2_655
Zn1 O16 2.077(5) .
Zn1 O26 2.135(6) 2_655
Zn1 O74 2.123(5) .
Zn1 O35 2.158(5) .
Zn1 O45 2.206(5) .
P1 O41 1.534(5) .
P1 O8 1.535(5) .
P1 O20 1.549(5) .
P1 O21 1.594(5) .
P2 O43 1.529(5) .
P2 O15 1.537(5) .
P2 O58 1.551(5) .
P2 O18 1.590(5) .
P3 O48 1.524(5) .
P3 O13 1.555(5) .
P3 O28 1.566(5) .
P3 O30 1.584(5) .
P4 O16 1.532(5) .
P4 O19 1.553(5) .
P4 O29 1.553(5) .
P4 O64 1.591(5) .
P5 O31 1.531(5) .
P5 O10 1.536(5) .
P5 O60 1.576(5) .
P5 O65 1.591(5) .
P6 O36 1.531(5) .
P6 O14 1.537(5) .
P6 O38 1.563(5) .
P6 O23 1.572(5) .
O26 Zn1 2.136(6) 2_645
O48 Zn1 2.043(5) 2_645
N1 C2 1.319(11) .
N1 C12 1.384(12) .
N2 C11 1.324(12) .
N2 C8 1.393(11) .
N2 C10 1.480(11) .
N3 C2 1.315(11) .
N3 C6 1.406(13) .
N3 C9 1.497(11) .
N4 C3 1.338(12) .
N4 C7 1.351(12) .
N5 C3 1.324(12) .
N5 C13 1.393(13) .
N5 C15 1.480(13) .
C1 N11 1.471(14) .
C1 C5 1.499(14) .
N6 C11 1.337(11) .
N6 C14 1.358(12) .
C4 C5 1.519(14) .
C4 C10 1.538(13) .
C6 C12 1.347(13) .
C7 C13 1.355(14) .
C8 C14 1.353(14) .
C9 C18 1.539(13) .
C15 C20 1.564(16) .
N7 C25 1.327(15) .
N7 C24 1.394(16) .
N7 C23 1.497(15) .
C16 C18 1.504(16) .
C16 C23 1.530(15) .
C17 C21 1.325(16) .
C17 N11 1.331(13) .
C19 N9 1.352(15) .
C19 N11 1.374(13) .
C20 C29 1.450(18) .
N8 C27 1.344(19) .
N8 C26 1.416(19) .
N8 C28 1.431(18) .
N9 C21 1.372(14) .
C22 C25 1.309(17) .
C22 N12 1.384(18) .
N10 C26 1.245(18) .
N10 C30 1.32(2) .
C24 N12 1.358(16) .
C27 C30 1.37(2) .
C28 C29 1.475(18) .

loop_
_geom_hbond_atom_site_label_D
_geom_hbond_atom_site_label_H
_geom_hbond_atom_site_label_A
_geom_hbond_distance_DH
_geom_hbond_distance_HA
_geom_hbond_distance_DA
_geom_hbond_angle_DHA
_geom_hbond_site_symmetry_A
O5W H5WA O73 0.85 2.92 3.071(18) 92.2 .
O45 H45A O35 0.85 2.82 2.946(7) 90.0 .
O74 H74A O10 0.85 2.42 3.206(8) 153.4 .
O74 H74A O19 0.85 2.44 2.967(8) 120.4 .
O74 H74B O1W 0.85 2.40 2.912(9) 119.5 .
N10 H10 O3W 0.86 2.37 3.106(17) 144.0 .
O1W H1WA O65 0.85 2.56 2.796(9) 96.9 .
O7W H7WA O4W 0.85 2.24 2.69(3) 112.5 3_666
O7W H7WB O5W 0.85 2.22 2.60(3) 106.7 2_655
O6W H6WA O53 0.85 2.56 3.37(2) 158.6 2_645
O6W H6WB O3W 0.85 2.28 2.64(2) 105.4 3_666
O4W H4WA O53 0.85 2.33 2.966(11) 132.2 2_745
O3W H3WA O42 0.85 2.49 2.987(11) 118.5 4_576
O45 H45B O55 0.85 2.39 3.018(8) 131.7 2_655
O45 H45B O36 0.85 2.39 3.051(7) 134.6 2_655
O45 H45B O1 0.85 2.47 3.231(8) 149.5 2_655
N1 H1 O22 0.86 1.96 2.808(9) 167.4 1_455
N4 H4 O28 0.86 2.20 3.029(10) 161.5 4_566
N6 H6 O16 0.86 2.17 2.871(9) 137.9 2_645
N9 H9 O17 0.86 2.25 3.070(13) 160.4 2_645
N10 H10 O61 0.86 2.45 3.041(16) 126.3 4_576
O1W H1WB O72 0.85 2.91 3.214(9) 103.7 3_665
O2W H2WA O69 0.85 2.15 2.925(10) 151.2 3_665
O2W H2WB O75 0.85 3.15 3.202(10) 85.7 2_645
